data_7059182
loop_
_publ_author_name
'Zhang, Wei'
'Xu, Shao-Min'
'Zhu, Zhao-Xia'
'Ru, Jing'
'Zhang, Yi-Quan'
'Yao, Min-Xia'

_publ_section_title
;
 Strong intramolecular DyIII--DyIII magnetic couplings up to 15.00
 cm&#x2212;1 in phenoxyl-bridged dinuclear 4f complexes
;
_journal_issue 5
_journal_name_full 'New Journal of Chemistry'
_journal_page_first 2083
_journal_page_last 2090
_journal_paper_doi 10.1039/C9NJ05971G
_journal_volume 44
_journal_year 2020
_chemical_formula_sum 'C78 H66 N4 O16 Tb2'
_chemical_formula_weight 1633.18
_space_group_crystal_system monoclinic
_space_group_IT_number 15
_space_group_name_Hall '-C 2yc'
_space_group_name_H-M_alt 'C 1 2/c 1'
_atom_sites_solution_hydrogens mixed
_audit_creation_method SHELXL-2016/6
_audit_update_record
;
2019-09-11 deposited with the CCDC.	2019-12-26 downloaded from the CCDC.
;
_cell_angle_alpha 90
_cell_angle_beta 95.066(2)
_cell_angle_gamma 90
_cell_formula_units_Z 4
_cell_length_a 17.8664(14)
_cell_length_b 22.8472(14)
_cell_length_c 17.8442(12)
_cell_measurement_reflns_used 5494
_cell_measurement_temperature 273(2)
_cell_measurement_theta_max 24.76
_cell_measurement_theta_min 2.90
_cell_volume 7255.5(9)
_computing_structure_refinement 'SHELXL-2016/6 (Sheldrick, 2016)'
_diffrn_ambient_temperature 273(2)
_diffrn_measured_fraction_theta_full 0.988
_diffrn_measured_fraction_theta_max 0.982
_diffrn_measurement_device_type 'PHOTON100 CMOS detector'
_diffrn_measurement_method 'omega scan'
_diffrn_radiation_type MoK\a
_diffrn_radiation_wavelength 0.71073
_diffrn_reflns_av_R_equivalents 0.0787
_diffrn_reflns_av_unetI/netI 0.0782
_diffrn_reflns_Laue_measured_fraction_full 0.988
_diffrn_reflns_Laue_measured_fraction_max 0.982
_diffrn_reflns_limit_h_max 21
_diffrn_reflns_limit_h_min -21
_diffrn_reflns_limit_k_max 27
_diffrn_reflns_limit_k_min -23
_diffrn_reflns_limit_l_max 21
_diffrn_reflns_limit_l_min -21
_diffrn_reflns_number 20452
_diffrn_reflns_point_group_measured_fraction_full 0.988
_diffrn_reflns_point_group_measured_fraction_max 0.982
_diffrn_reflns_theta_full 25.242
_diffrn_reflns_theta_max 25.393
_diffrn_reflns_theta_min 2.902
_exptl_absorpt_coefficient_mu 2.003
_exptl_absorpt_correction_T_max 0.7452
_exptl_absorpt_correction_T_min 0.6364
_exptl_absorpt_correction_type multi-scan
_exptl_absorpt_process_details 'SADABS (Bruker, 2014)'
_exptl_crystal_colour yellow
_exptl_crystal_density_diffrn 1.495
_exptl_crystal_description block
_exptl_crystal_F_000 3280
_exptl_crystal_size_max 0.340
_exptl_crystal_size_mid 0.240
_exptl_crystal_size_min 0.150
_refine_diff_density_max 1.375
_refine_diff_density_min -0.835
_refine_diff_density_rms 0.135
_refine_ls_extinction_method none
_refine_ls_goodness_of_fit_ref 1.007
_refine_ls_hydrogen_treatment constr
_refine_ls_matrix_type full
_refine_ls_number_parameters 442
_refine_ls_number_reflns 6565
_refine_ls_number_restraints 4
_refine_ls_restrained_S_all 1.010
_refine_ls_R_factor_all 0.0988
_refine_ls_R_factor_gt 0.0502
_refine_ls_shift/su_max 0.000
_refine_ls_shift/su_mean 0.000
_refine_ls_structure_factor_coef Fsqd
_refine_ls_weighting_details 'w=1/[\s^2^(Fo^2^)+(0.0635P)^2^+9.3247P] where P=(Fo^2^+2Fc^2^)/3'
_refine_ls_weighting_scheme calc
_refine_ls_wR_factor_gt 0.1134
_refine_ls_wR_factor_ref 0.1267
_reflns_Friedel_coverage 0.000
_reflns_number_gt 4395
_reflns_number_total 6565
_reflns_threshold_expression 'I > 2\s(I)'
_cod_data_source_file c9nj05971g2.cif
_cod_data_source_block 1_CCDC2
_cod_depositor_comments
;Adding full bibliography for 7059180--7059182.cif.

 Adding full bibliography for 7059180--7059182.cif.
;
_cod_original_sg_symbol_H-M 'C 2/c'
_cod_database_code 7059182
_shelx_shelxl_version_number 2016/6
_shelx_space_group_comment
;
The symmetry employed for this shelxl refinement is uniquely defined
by the following loop, which should always be used as a source of
symmetry information in preference to the above space-group names.
They are only intended as comments.
;
_shelx_estimated_absorpt_t_min 0.549
_shelx_estimated_absorpt_t_max 0.753

loop_
_space_group_symop_operation_xyz
'x, y, z'
'-x, y, -z+1/2'
'x+1/2, y+1/2, z'
'-x+1/2, y+1/2, -z+1/2'
'-x, -y, -z'
'x, -y, z-1/2'
'-x+1/2, -y+1/2, -z'
'x+1/2, -y+1/2, z-1/2'

loop_
_atom_site_label
_atom_site_type_symbol
_atom_site_fract_x
_atom_site_fract_y
_atom_site_fract_z
_atom_site_U_iso_or_equiv
_atom_site_adp_type
_atom_site_occupancy
_atom_site_site_symmetry_order
_atom_site_calc_flag
_atom_site_refinement_flags_posn
_atom_site_refinement_flags_adp
Tb1 Tb 0.07665(2) 0.23146(2) 0.18224(2) 0.03372(13) Uani 1 1 d . .
C1 C 0.3257(5) 0.1897(4) 0.3202(5) 0.065(2) Uani 1 1 d . .
H1 H 0.283522 0.165747 0.317226 0.078 Uiso 1 1 calc R U
C2 C 0.3940(6) 0.1678(4) 0.3508(6) 0.086(3) Uani 1 1 d . .
H2 H 0.397315 0.129173 0.367023 0.103 Uiso 1 1 calc R U
C3 C 0.4571(5) 0.2030(5) 0.3573(6) 0.082(3) Uani 1 1 d . .
H3 H 0.502852 0.188349 0.378201 0.099 Uiso 1 1 calc R U
C4 C 0.4514(6) 0.2589(6) 0.3327(6) 0.092(3) Uani 1 1 d . .
H4 H 0.493678 0.282844 0.337154 0.110 Uiso 1 1 calc R U
C5 C 0.3838(5) 0.2814(4) 0.3011(5) 0.074(3) Uani 1 1 d . .
H5 H 0.381076 0.319945 0.284489 0.088 Uiso 1 1 calc R U
C6 C 0.3193(4) 0.2460(3) 0.2942(4) 0.0471(19) Uani 1 1 d . .
C7 C 0.2450(4) 0.2677(3) 0.2626(4) 0.0414(17) Uani 1 1 d . .
C8 C 0.2297(4) 0.3276(3) 0.2612(4) 0.050(2) Uani 1 1 d . .
H8 H 0.270218 0.352690 0.272200 0.061 Uiso 1 1 calc R U
C9 C 0.1595(5) 0.3534(3) 0.2449(4) 0.0479(19) Uani 1 1 d . .
C10 C 0.1534(3) 0.41809(17) 0.2536(3) 0.0485(19) Uani 1 1 d G .
C11 C 0.2060(3) 0.4564(3) 0.2281(4) 0.089(3) Uani 1 1 d G .
H11 H 0.246964 0.441878 0.205219 0.107 Uiso 1 1 calc R U
C12 C 0.1974(4) 0.5164(2) 0.2367(4) 0.104(4) Uani 1 1 d G .
H12 H 0.232553 0.542051 0.219646 0.124 Uiso 1 1 calc R U
C13 C 0.1362(4) 0.53812(18) 0.2709(4) 0.080(3) Uani 1 1 d G .
H13 H 0.130385 0.578280 0.276713 0.097 Uiso 1 1 calc R U
C14 C 0.0836(4) 0.4998(3) 0.2965(4) 0.112(4) Uani 1 1 d G .
H14 H 0.042628 0.514335 0.319354 0.134 Uiso 1 1 calc R U
C15 C 0.0922(3) 0.4398(2) 0.2878(4) 0.087(3) Uani 1 1 d G .
H15 H 0.057038 0.414161 0.304927 0.104 Uiso 1 1 calc R U
C16 C 0.1981(4) 0.3746(3) 0.0306(4) 0.055(2) Uani 1 1 d . .
H16 H 0.182538 0.376951 0.078877 0.066 Uiso 1 1 calc R U
C17 C 0.2348(5) 0.4226(4) 0.0006(5) 0.066(2) Uani 1 1 d . .
H17 H 0.243296 0.456382 0.029101 0.079 Uiso 1 1 calc R U
C18 C 0.2576(5) 0.4198(4) -0.0689(5) 0.060(2) Uani 1 1 d . .
H18 H 0.281437 0.451748 -0.088547 0.072 Uiso 1 1 calc R U
C19 C 0.2458(4) 0.3700(4) -0.1109(5) 0.058(2) Uani 1 1 d . .
H19 H 0.262219 0.368396 -0.158881 0.070 Uiso 1 1 calc R U
C20 C 0.2095(4) 0.3217(3) -0.0828(4) 0.0414(17) Uani 1 1 d . .
H20 H 0.201768 0.288185 -0.111997 0.050 Uiso 1 1 calc R U
C21 C 0.1851(4) 0.3240(3) -0.0110(4) 0.0361(16) Uani 1 1 d . .
C22 C 0.1479(4) 0.2743(3) 0.0239(4) 0.0361(15) Uani 1 1 d . .
C23 C 0.1175(4) 0.2278(3) -0.0204(4) 0.0386(16) Uani 1 1 d . .
H23 H 0.120694 0.230224 -0.072046 0.046 Uiso 1 1 calc R U
C24 C 0.0830(4) 0.1787(3) 0.0065(4) 0.0364(16) Uani 1 1 d . .
C25 C 0.0584(4) 0.1302(3) -0.0453(4) 0.0382(16) Uani 1 1 d . .
C26 C 0.0954(5) 0.1187(3) -0.1087(4) 0.054(2) Uani 1 1 d . .
H26 H 0.136230 0.141490 -0.119418 0.065 Uiso 1 1 calc R U
C27 C 0.0710(5) 0.0727(4) -0.1568(5) 0.071(3) Uani 1 1 d . .
H27 H 0.096219 0.064777 -0.199029 0.085 Uiso 1 1 calc R U
C28 C 0.0111(5) 0.0398(4) -0.1423(5) 0.070(3) Uani 1 1 d . .
H28 H -0.005403 0.009656 -0.174725 0.084 Uiso 1 1 calc R U
C29 C -0.0248(5) 0.0510(4) -0.0799(5) 0.065(2) Uani 1 1 d . .
H29 H -0.065747 0.028069 -0.069951 0.078 Uiso 1 1 calc R U
C30 C -0.0018(4) 0.0963(3) -0.0301(4) 0.050(2) Uani 1 1 d . .
H30 H -0.026910 0.103223 0.012479 0.060 Uiso 1 1 calc R U
C31 C 0.1163(4) 0.1010(3) 0.2862(4) 0.0429(18) Uani 1 1 d . .
H31 H 0.122982 0.060713 0.289486 0.051 Uiso 1 1 calc R U
C32 C 0.1300(4) 0.1352(3) 0.3545(4) 0.0409(17) Uani 1 1 d . .
C33 C 0.1756(4) 0.1122(4) 0.4151(4) 0.0485(19) Uani 1 1 d . .
H33 H 0.195226 0.074787 0.410321 0.058 Uiso 1 1 calc R U
C34 C 0.1928(5) 0.1417(4) 0.4807(5) 0.063(2) Uani 1 1 d . .
C35 C 0.1602(4) 0.1969(4) 0.4868(4) 0.058(2) Uani 1 1 d . .
H35 H 0.171869 0.218337 0.530639 0.069 Uiso 1 1 calc R U
C36 C 0.1109(4) 0.2216(3) 0.4299(4) 0.0422(18) Uani 1 1 d . .
C37 C 0.0954(3) 0.1904(3) 0.3620(4) 0.0358(16) Uani 1 1 d . .
C38 C -0.0773(5) 0.2784(3) 0.0590(4) 0.052(2) Uani 1 1 d . .
H38 H -0.100498 0.303637 0.023242 0.063 Uiso 1 1 calc R U
C39 C 0.2450(6) 0.1156(5) 0.5435(5) 0.099(4) Uani 1 1 d . .
H39A H 0.217639 0.088387 0.571631 0.149 Uiso 1 1 calc R U
H39B H 0.264856 0.146312 0.576169 0.149 Uiso 1 1 calc R U
H39C H 0.285482 0.095685 0.522376 0.149 Uiso 1 1 calc R U
N1 N 0.0955(3) 0.1229(2) 0.2218(3) 0.0378(14) Uani 1 1 d . .
N2 N -0.0170(4) 0.2949(3) 0.0966(3) 0.0469(15) Uani 1 1 d . .
O1 O 0.1967(3) 0.2285(2) 0.2411(3) 0.0433(12) Uani 1 1 d . .
O2 O 0.0984(3) 0.3261(2) 0.2234(3) 0.0465(12) Uani 1 1 d . .
O3 O 0.1459(3) 0.2764(2) 0.0945(3) 0.0442(12) Uani 1 1 d . .
O4 O 0.0682(2) 0.17220(19) 0.0761(2) 0.0393(11) Uani 1 1 d . .
O5 O 0.0862(3) 0.0794(2) 0.1661(3) 0.0515(14) Uani 1 1 d . .
H5A H 0.077842 0.094882 0.124711 0.077 Uiso 1 1 calc R U
O6 O 0.0496(2) 0.21219(19) 0.3068(2) 0.0382(11) Uani 1 1 d . .
O7 O 0.0032(4) 0.3517(2) 0.0773(4) 0.0766(18) Uani 1 1 d . .
H7 H 0.034032 0.364718 0.109870 0.115 Uiso 1 1 calc R U
O8 O 0.9357(2) 0.5047(3) 0.4404(4) 0.103(2) Uani 1 1 d D .
H8A H 0.964241 0.532653 0.429918 0.155 Uiso 1 1 d DR U
H8B H 0.942020 0.489372 0.485447 0.155 Uiso 1 1 d DR U

loop_
_atom_site_aniso_label
_atom_site_aniso_U_11
_atom_site_aniso_U_22
_atom_site_aniso_U_33
_atom_site_aniso_U_23
_atom_site_aniso_U_13
_atom_site_aniso_U_12
Tb1 0.0382(2) 0.03569(19) 0.02759(18) -0.00288(16) 0.00474(13) -0.00632(17)
C1 0.049(5) 0.062(6) 0.081(6) -0.007(5) -0.014(5) -0.004(4)
C2 0.077(7) 0.067(6) 0.109(8) -0.010(6) -0.018(6) 0.007(6)
C3 0.046(6) 0.098(8) 0.099(8) -0.016(7) -0.013(5) 0.003(6)
C4 0.054(6) 0.113(9) 0.106(9) -0.008(7) -0.011(6) -0.020(7)
C5 0.060(6) 0.088(7) 0.072(6) -0.002(5) -0.001(5) -0.016(5)
C6 0.037(4) 0.058(5) 0.046(4) -0.008(4) 0.004(3) -0.013(4)
C7 0.048(4) 0.049(4) 0.029(4) -0.010(4) 0.009(3) -0.012(4)
C8 0.052(5) 0.047(5) 0.052(5) -0.015(4) 0.002(4) -0.022(4)
C9 0.058(5) 0.046(5) 0.041(4) -0.014(4) 0.012(4) -0.017(4)
C10 0.060(5) 0.044(4) 0.040(4) -0.005(4) -0.003(4) -0.010(4)
C11 0.087(7) 0.056(6) 0.128(9) -0.009(6) 0.032(7) -0.025(5)
C12 0.111(9) 0.052(6) 0.153(11) -0.006(7) 0.033(8) -0.029(6)
C13 0.092(8) 0.043(5) 0.102(8) -0.008(5) -0.012(6) -0.009(5)
C14 0.141(11) 0.058(6) 0.145(11) -0.022(7) 0.057(9) -0.001(7)
C15 0.106(8) 0.049(6) 0.111(9) -0.009(6) 0.045(7) -0.004(5)
C16 0.064(5) 0.055(5) 0.049(5) -0.014(4) 0.022(4) -0.012(4)
C17 0.075(6) 0.047(5) 0.079(7) -0.009(5) 0.023(5) -0.015(5)
C18 0.059(5) 0.053(5) 0.071(6) 0.011(5) 0.019(5) -0.010(4)
C19 0.060(5) 0.063(6) 0.054(5) 0.013(4) 0.019(4) -0.007(4)
C20 0.042(4) 0.047(4) 0.036(4) -0.002(3) 0.008(3) -0.008(3)
C21 0.029(4) 0.039(4) 0.040(4) 0.000(3) 0.006(3) -0.004(3)
C22 0.032(4) 0.039(4) 0.038(4) 0.000(3) 0.003(3) -0.004(3)
C23 0.040(4) 0.048(4) 0.027(3) 0.006(3) -0.001(3) -0.007(4)
C24 0.037(4) 0.039(4) 0.032(4) 0.000(3) 0.000(3) 0.004(3)
C25 0.045(4) 0.040(4) 0.030(4) -0.004(3) -0.001(3) -0.002(3)
C26 0.066(5) 0.053(5) 0.045(5) -0.008(4) 0.010(4) -0.020(4)
C27 0.092(7) 0.067(6) 0.055(5) -0.025(5) 0.021(5) -0.006(5)
C28 0.094(7) 0.059(6) 0.058(6) -0.015(5) 0.010(5) -0.033(5)
C29 0.071(6) 0.067(6) 0.057(5) -0.002(5) 0.006(5) -0.033(5)
C30 0.065(5) 0.043(4) 0.042(4) -0.006(4) 0.009(4) -0.018(4)
C31 0.037(4) 0.041(4) 0.052(5) 0.002(4) 0.009(4) 0.004(3)
C32 0.040(4) 0.051(4) 0.032(4) 0.000(3) 0.003(3) 0.003(3)
C33 0.047(5) 0.064(5) 0.035(4) 0.010(4) 0.004(3) 0.010(4)
C34 0.048(5) 0.097(7) 0.043(5) 0.008(5) -0.004(4) 0.010(5)
C35 0.051(5) 0.090(7) 0.031(4) -0.010(4) -0.005(4) -0.006(5)
C36 0.043(4) 0.054(5) 0.029(4) -0.008(3) 0.001(3) 0.002(3)
C37 0.027(4) 0.050(4) 0.030(4) 0.002(3) 0.004(3) -0.003(3)
C38 0.055(5) 0.060(5) 0.042(4) 0.017(4) 0.006(4) 0.008(4)
C39 0.110(9) 0.127(10) 0.054(6) 0.011(6) -0.029(6) 0.027(7)
N1 0.040(3) 0.040(3) 0.033(3) -0.005(3) 0.001(3) -0.010(3)
N2 0.056(4) 0.038(3) 0.048(4) 0.007(3) 0.015(3) -0.002(3)
O1 0.045(3) 0.044(3) 0.041(3) -0.006(2) 0.003(2) -0.007(2)
O2 0.050(3) 0.046(3) 0.043(3) 0.000(2) 0.007(2) -0.010(2)
O3 0.047(3) 0.057(3) 0.029(2) -0.010(2) 0.007(2) -0.017(2)
O4 0.044(3) 0.044(3) 0.031(3) -0.004(2) 0.006(2) -0.005(2)
O5 0.077(4) 0.039(3) 0.038(3) -0.008(2) 0.004(3) -0.016(3)
O6 0.041(3) 0.048(3) 0.026(2) 0.000(2) -0.001(2) 0.006(2)
O7 0.088(5) 0.043(3) 0.099(5) 0.021(3) 0.011(4) -0.003(3)
O8 0.114(6) 0.081(5) 0.122(6) 0.039(4) 0.049(5) -0.001(4)

loop_
_atom_type_symbol
_atom_type_description
_atom_type_scat_dispersion_real
_atom_type_scat_dispersion_imag
_atom_type_scat_source
C C 0.0033 0.0016 'International Tables Vol C Tables 4.2.6.8 and 6.1.1.4'
H H 0.0000 0.0000 'International Tables Vol C Tables 4.2.6.8 and 6.1.1.4'
N N 0.0061 0.0033 'International Tables Vol C Tables 4.2.6.8 and 6.1.1.4'
O O 0.0106 0.0060 'International Tables Vol C Tables 4.2.6.8 and 6.1.1.4'
Tb Tb -0.1723 4.1537 'International Tables Vol C Tables 4.2.6.8 and 6.1.1.4'

loop_
_geom_angle_atom_site_label_1
_geom_angle_atom_site_label_2
_geom_angle_atom_site_label_3
_geom_angle
_geom_angle_site_symmetry_1
_geom_angle_site_symmetry_3
O1 Tb1 O2 76.02(17) . .
O1 Tb1 O3 77.86(17) . .
O2 Tb1 O3 73.44(16) . .
O1 Tb1 O4 110.21(16) . .
O2 Tb1 O4 143.49(16) . .
O3 Tb1 O4 73.02(15) . .
O1 Tb1 O6 145.86(16) . 2
O2 Tb1 O6 106.73(16) . 2
O3 Tb1 O6 136.10(16) . 2
O4 Tb1 O6 87.98(15) . 2
O1 Tb1 O6 79.91(16) . .
O2 Tb1 O6 85.27(16) . .
O3 Tb1 O6 152.26(16) . .
O4 Tb1 O6 131.00(15) . .
O6 Tb1 O6 66.67(18) 2 .
O1 Tb1 N1 75.84(16) . .
O2 Tb1 N1 142.80(17) . .
O3 Tb1 N1 122.92(17) . .
O4 Tb1 N1 70.22(16) . .
O6 Tb1 N1 84.22(16) 2 .
O6 Tb1 N1 66.24(16) . .
O1 Tb1 N2 143.84(18) . .
O2 Tb1 N2 75.29(18) . .
O3 Tb1 N2 73.21(18) . .
O4 Tb1 N2 81.61(17) . .
O6 Tb1 N2 64.94(17) 2 .
O6 Tb1 N2 118.85(17) . .
N1 Tb1 N2 138.86(18) . .
O1 Tb1 Tb1 113.78(11) . 2
O2 Tb1 Tb1 84.71(12) . 2
O3 Tb1 Tb1 152.20(12) . 2
O4 Tb1 Tb1 121.26(11) . 2
O6 Tb1 Tb1 35.79(10) 2 2
O6 Tb1 Tb1 35.23(11) . 2
N1 Tb1 Tb1 84.86(12) . 2
N2 Tb1 Tb1 84.92(13) . 2
C6 C1 C2 121.2(8) . .
C6 C1 H1 119.4 . .
C2 C1 H1 119.4 . .
C3 C2 C1 120.5(10) . .
C3 C2 H2 119.7 . .
C1 C2 H2 119.7 . .
C4 C3 C2 119.0(9) . .
C4 C3 H3 120.5 . .
C2 C3 H3 120.5 . .
C3 C4 C5 121.3(10) . .
C3 C4 H4 119.3 . .
C5 C4 H4 119.3 . .
C4 C5 C6 120.1(10) . .
C4 C5 H5 119.9 . .
C6 C5 H5 119.9 . .
C1 C6 C5 117.9(8) . .
C1 C6 C7 119.2(6) . .
C5 C6 C7 122.8(8) . .
O1 C7 C8 123.7(7) . .
O1 C7 C6 116.1(7) . .
C8 C7 C6 120.1(6) . .
C9 C8 C7 126.1(7) . .
C9 C8 H8 116.9 . .
C7 C8 H8 116.9 . .
O2 C9 C8 125.6(7) . .
O2 C9 C10 116.3(7) . .
C8 C9 C10 118.0(6) . .
C11 C10 C15 120.0 . .
C11 C10 C9 122.2(5) . .
C15 C10 C9 117.8(5) . .
C12 C11 C10 120.0 . .
C12 C11 H11 120.0 . .
C10 C11 H11 120.0 . .
C11 C12 C13 120.0 . .
C11 C12 H12 120.0 . .
C13 C12 H12 120.0 . .
C14 C13 C12 120.0 . .
C14 C13 H13 120.0 . .
C12 C13 H13 120.0 . .
C13 C14 C15 120.0 . .
C13 C14 H14 120.0 . .
C15 C14 H14 120.0 . .
C14 C15 C10 120.0 . .
C14 C15 H15 120.0 . .
C10 C15 H15 120.0 . .
C21 C16 C17 120.6(7) . .
C21 C16 H16 119.7 . .
C17 C16 H16 119.7 . .
C18 C17 C16 120.3(8) . .
C18 C17 H17 119.8 . .
C16 C17 H17 119.8 . .
C17 C18 C19 120.2(8) . .
C17 C18 H18 119.9 . .
C19 C18 H18 119.9 . .
C18 C19 C20 121.0(8) . .
C18 C19 H19 119.5 . .
C20 C19 H19 119.5 . .
C21 C20 C19 119.6(7) . .
C21 C20 H20 120.2 . .
C19 C20 H20 120.2 . .
C16 C21 C20 118.3(6) . .
C16 C21 C22 118.5(6) . .
C20 C21 C22 123.2(6) . .
O3 C22 C23 123.2(6) . .
O3 C22 C21 116.2(6) . .
C23 C22 C21 120.6(6) . .
C24 C23 C22 125.4(6) . .
C24 C23 H23 117.3 . .
C22 C23 H23 117.3 . .
O4 C24 C23 123.8(6) . .
O4 C24 C25 115.8(6) . .
C23 C24 C25 120.4(6) . .
C30 C25 C26 119.6(6) . .
C30 C25 C24 119.6(6) . .
C26 C25 C24 120.9(6) . .
C25 C26 C27 119.8(7) . .
C25 C26 H26 120.1 . .
C27 C26 H26 120.1 . .
C28 C27 C26 120.6(8) . .
C28 C27 H27 119.7 . .
C26 C27 H27 119.7 . .
C27 C28 C29 119.4(8) . .
C27 C28 H28 120.3 . .
C29 C28 H28 120.3 . .
C28 C29 C30 121.8(8) . .
C28 C29 H29 119.1 . .
C30 C29 H29 119.1 . .
C25 C30 C29 118.9(7) . .
C25 C30 H30 120.6 . .
C29 C30 H30 120.6 . .
N1 C31 C32 124.0(7) . .
N1 C31 H31 118.0 . .
C32 C31 H31 118.0 . .
C33 C32 C37 119.5(6) . .
C33 C32 C31 119.4(7) . .
C37 C32 C31 121.1(6) . .
C34 C33 C32 123.4(7) . .
C34 C33 H33 118.3 . .
C32 C33 H33 118.3 . .
C33 C34 C35 116.7(7) . .
C33 C34 C39 121.2(8) . .
C35 C34 C39 122.0(8) . .
C34 C35 C36 123.1(7) . .
C34 C35 H35 118.5 . .
C36 C35 H35 118.5 . .
C35 C36 C37 118.8(7) . .
C35 C36 C38 120.2(7) . 2
C37 C36 C38 121.1(6) . 2
O6 C37 C36 120.8(6) . .
O6 C37 C32 120.8(6) . .
C36 C37 C32 118.4(6) . .
N2 C38 C36 122.2(7) . 2
N2 C38 H38 118.9 . .
C36 C38 H38 118.9 2 .
C34 C39 H39A 109.5 . .
C34 C39 H39B 109.5 . .
H39A C39 H39B 109.5 . .
C34 C39 H39C 109.5 . .
H39A C39 H39C 109.5 . .
H39B C39 H39C 109.5 . .
C31 N1 O5 111.6(6) . .
C31 N1 Tb1 129.7(5) . .
O5 N1 Tb1 118.6(4) . .
C38 N2 O7 111.7(6) . .
C38 N2 Tb1 127.9(5) . .
O7 N2 Tb1 119.6(5) . .
C7 O1 Tb1 133.9(5) . .
C9 O2 Tb1 131.6(5) . .
C22 O3 Tb1 135.9(4) . .
C24 O4 Tb1 135.1(4) . .
N1 O5 H5A 109.5 . .
C37 O6 Tb1 123.4(4) . 2
C37 O6 Tb1 127.5(4) . .
Tb1 O6 Tb1 108.98(17) 2 .
N2 O7 H7 109.5 . .
H8A O8 H8B 118.3 . .

loop_
_geom_bond_atom_site_label_1
_geom_bond_atom_site_label_2
_geom_bond_distance
_geom_bond_site_symmetry_2
Tb1 O1 2.304(5) .
Tb1 O2 2.306(5) .
Tb1 O3 2.320(5) .
Tb1 O4 2.322(4) .
Tb1 O6 2.324(4) 2
Tb1 O6 2.357(4) .
Tb1 N1 2.593(6) .
Tb1 N2 2.605(6) .
Tb1 Tb1 3.8104(7) 2
C1 C6 1.368(11) .
C1 C2 1.384(12) .
C1 H1 0.9300 .
C2 C3 1.381(13) .
C2 H2 0.9300 .
C3 C4 1.353(14) .
C3 H3 0.9300 .
C4 C5 1.386(14) .
C4 H4 0.9300 .
C5 C6 1.403(11) .
C5 H5 0.9300 .
C6 C7 1.482(10) .
C7 O1 1.277(8) .
C7 C8 1.397(10) .
C8 C9 1.393(11) .
C8 H8 0.9300 .
C9 O2 1.287(8) .
C9 C10 1.490(8) .
C10 C11 1.3900 .
C10 C15 1.3900 .
C11 C12 1.3900 .
C11 H11 0.9300 .
C12 C13 1.3900 .
C12 H12 0.9300 .
C13 C14 1.3900 .
C13 H13 0.9300 .
C14 C15 1.3900 .
C14 H14 0.9300 .
C15 H15 0.9300 .
C16 C21 1.382(9) .
C16 C17 1.407(10) .
C16 H16 0.9300 .
C17 C18 1.339(11) .
C17 H17 0.9300 .
C18 C19 1.368(11) .
C18 H18 0.9300 .
C19 C20 1.395(10) .
C19 H19 0.9300 .
C20 C21 1.392(9) .
C20 H20 0.9300 .
C21 C22 1.481(9) .
C22 O3 1.263(8) .
C22 C23 1.404(9) .
C23 C24 1.386(9) .
C23 H23 0.9300 .
C24 O4 1.302(7) .
C24 C25 1.484(9) .
C25 C30 1.371(9) .
C25 C26 1.385(9) .
C26 C27 1.401(10) .
C26 H26 0.9300 .
C27 C28 1.352(11) .
C27 H27 0.9300 .
C28 C29 1.356(11) .
C28 H28 0.9300 .
C29 C30 1.401(10) .
C29 H29 0.9300 .
C30 H30 0.9300 .
C31 N1 1.278(8) .
C31 C32 1.450(9) .
C31 H31 0.9300 .
C32 C33 1.398(9) .
C32 C37 1.416(9) .
C33 C34 1.363(11) .
C33 H33 0.9300 .
C34 C35 1.398(12) .
C34 C39 1.514(11) .
C35 C36 1.403(10) .
C35 H35 0.9300 .
C36 C37 1.413(9) .
C36 C38 1.450(10) 2
C37 O6 1.321(7) .
C38 N2 1.275(9) .
C38 H38 0.9300 .
C39 H39A 0.9600 .
C39 H39B 0.9600 .
C39 H39C 0.9600 .
N1 O5 1.404(7) .
N2 O7 1.399(7) .
O5 H5A 0.8200 .
O7 H7 0.8200 .
O8 H8A 0.8479 .
O8 H8B 0.8746 .

loop_
_geom_torsion_atom_site_label_1
_geom_torsion_atom_site_label_2
_geom_torsion_atom_site_label_3
_geom_torsion_atom_site_label_4
_geom_torsion
_geom_torsion_site_symmetry_1
_geom_torsion_site_symmetry_4
C6 C1 C2 C3 1.4(16) . .
C1 C2 C3 C4 -0.6(16) . .
C2 C3 C4 C5 -0.2(18) . .
C3 C4 C5 C6 0.2(17) . .
C2 C1 C6 C5 -1.4(13) . .
C2 C1 C6 C7 -179.5(8) . .
C4 C5 C6 C1 0.6(14) . .
C4 C5 C6 C7 178.6(9) . .
C1 C6 C7 O1 -20.0(10) . .
C5 C6 C7 O1 162.1(7) . .
C1 C6 C7 C8 156.7(8) . .
C5 C6 C7 C8 -21.3(11) . .
O1 C7 C8 C9 7.7(12) . .
C6 C7 C8 C9 -168.7(7) . .
C7 C8 C9 O2 -5.2(12) . .
C7 C8 C9 C10 174.2(6) . .
O2 C9 C10 C11 -136.6(6) . .
C8 C9 C10 C11 44.0(8) . .
O2 C9 C10 C15 42.6(8) . .
C8 C9 C10 C15 -136.8(6) . .
C15 C10 C11 C12 0.0 . .
C9 C10 C11 C12 179.2(6) . .
C10 C11 C12 C13 0.0 . .
C11 C12 C13 C14 0.0 . .
C12 C13 C14 C15 0.0 . .
C13 C14 C15 C10 0.0 . .
C11 C10 C15 C14 0.0 . .
C9 C10 C15 C14 -179.3(6) . .
C21 C16 C17 C18 0.0(13) . .
C16 C17 C18 C19 -0.5(14) . .
C17 C18 C19 C20 0.6(13) . .
C18 C19 C20 C21 -0.1(12) . .
C17 C16 C21 C20 0.4(11) . .
C17 C16 C21 C22 178.5(7) . .
C19 C20 C21 C16 -0.4(11) . .
C19 C20 C21 C22 -178.4(7) . .
C16 C21 C22 O3 -15.5(9) . .
C20 C21 C22 O3 162.6(6) . .
C16 C21 C22 C23 164.9(7) . .
C20 C21 C22 C23 -17.1(10) . .
O3 C22 C23 C24 -1.1(11) . .
C21 C22 C23 C24 178.5(7) . .
C22 C23 C24 O4 6.9(11) . .
C22 C23 C24 C25 -175.1(6) . .
O4 C24 C25 C30 27.3(9) . .
C23 C24 C25 C30 -150.9(7) . .
O4 C24 C25 C26 -152.9(7) . .
C23 C24 C25 C26 29.0(10) . .
C30 C25 C26 C27 0.0(12) . .
C24 C25 C26 C27 -179.9(7) . .
C25 C26 C27 C28 0.8(14) . .
C26 C27 C28 C29 -1.0(15) . .
C27 C28 C29 C30 0.5(15) . .
C26 C25 C30 C29 -0.5(11) . .
C24 C25 C30 C29 179.4(7) . .
C28 C29 C30 C25 0.3(14) . .
N1 C31 C32 C33 -158.4(7) . .
N1 C31 C32 C37 24.4(11) . .
C37 C32 C33 C34 -4.1(11) . .
C31 C32 C33 C34 178.6(7) . .
C32 C33 C34 C35 2.1(12) . .
C32 C33 C34 C39 -177.5(8) . .
C33 C34 C35 C36 1.3(13) . .
C39 C34 C35 C36 -179.1(8) . .
C34 C35 C36 C37 -2.6(12) . .
C34 C35 C36 C38 178.0(8) . 2
C35 C36 C37 O6 -179.6(7) . .
C38 C36 C37 O6 -0.2(10) 2 .
C35 C36 C37 C32 0.5(10) . .
C38 C36 C37 C32 179.9(7) 2 .
C33 C32 C37 O6 -177.2(6) . .
C31 C32 C37 O6 0.0(10) . .
C33 C32 C37 C36 2.7(10) . .
C31 C32 C37 C36 179.9(6) . .
C32 C31 N1 O5 -179.8(6) . .
C32 C31 N1 Tb1 3.9(10) . .
C36 C38 N2 O7 -178.5(7) 2 .
C36 C38 N2 Tb1 12.3(11) 2 .
C8 C7 O1 Tb1 7.6(10) . .
C6 C7 O1 Tb1 -175.8(4) . .
C8 C9 O2 Tb1 -12.2(11) . .
C10 C9 O2 Tb1 168.4(4) . .
C23 C22 O3 Tb1 -18.8(11) . .
C21 C22 O3 Tb1 161.6(5) . .
C23 C24 O4 Tb1 6.3(10) . .
C25 C24 O4 Tb1 -171.8(4) . .
C36 C37 O6 Tb1 -62.5(8) . 2
C32 C37 O6 Tb1 117.4(6) . 2
C36 C37 O6 Tb1 122.2(6) . .
C32 C37 O6 Tb1 -58.0(8) . .
